data_7129633
loop_
_publ_author_name
'Heinl, Veronika'
'Bal\'azs, G\'abor'
'Seidl, Michael'
'Scheer, Manfred'

_publ_section_title
;
 Synthesis of polyantimony ligand complexes starting from Cp*4Sb4
;
_journal_name_full 'Chemical Communications'
_journal_paper_doi 10.1039/D1CC06770B
_journal_year 2022
_chemical_formula_moiety 'C60 H84 Fe4 O8 Sb4, C2 H3 N'
_chemical_formula_sum 'C62 H87 Fe4 N O8 Sb4'
_chemical_formula_weight 1684.72
_space_group_crystal_system triclinic
_space_group_IT_number 2
_space_group_name_Hall '-P 1'
_space_group_name_H-M_alt 'P -1'
_atom_sites_solution_hydrogens geom
_audit_creation_date 2021-08-20
_audit_creation_method
;
Olex2 1.5-alpha
(compiled 2021.07.19 svn.r715e62df for OlexSys, GUI svn.r6383)
;
_audit_update_record
;
2021-11-03 deposited with the CCDC.	2022-01-19 downloaded from the CCDC.
;
_cell_angle_alpha 88.540(2)
_cell_angle_beta 85.7954(18)
_cell_angle_gamma 75.637(2)
_cell_formula_units_Z 2
_cell_length_a 10.2505(2)
_cell_length_b 18.2944(5)
_cell_length_c 18.7216(4)
_cell_measurement_reflns_used 16621
_cell_measurement_temperature 123.00(13)
_cell_measurement_theta_max 70.0870
_cell_measurement_theta_min 3.9760
_cell_volume 3391.82(14)
_computing_cell_refinement 'CrysAlisPro 1.171.41.90a (Rigaku OD, 2020)'
_computing_data_collection 'CrysAlisPro 1.171.41.90a (Rigaku OD, 2020)'
_computing_data_reduction 'CrysAlisPro 1.171.41.90a (Rigaku OD, 2020)'
_computing_molecular_graphics 'Olex2 1.5-alpha (Dolomanov et al., 2009)'
_computing_publication_material 'Olex2 1.5-alpha (Dolomanov et al., 2009)'
_computing_structure_refinement 'SHELXL 2018/3 (Sheldrick, 2015)'
_diffrn_ambient_environment N~2~
_diffrn_ambient_temperature 123.00(13)
_diffrn_detector 'CCD plate'
_diffrn_detector_area_resol_mean 4.1818
_diffrn_detector_type TitanS2
_diffrn_measured_fraction_theta_full 0.994
_diffrn_measured_fraction_theta_max 0.939
_diffrn_measurement_details
;
List of Runs (angles in degrees, time in seconds):

  # Type    Start    End  Width  t~exp~   \w     \q     \k     \f   Frames
#--------------------------------------------------------------------------
  1  \w    -50.00  26.00   1.00   15.00    --  -44.33  38.00-150.00   76
  2  \w    -25.00  68.00   1.00   15.00    --   44.33 -57.00 -90.00   93
  3  \w     20.00 114.00   1.00   15.00    --   44.33  57.00  60.00   94
  4  \w     21.00 125.00   1.00   60.00    --   95.48 -15.00  30.00  104
  5  \w     25.00  80.00   1.00   60.00    --   95.48 -30.00 120.00   55
  6  \w     14.00 109.00   1.00   60.00    --   95.48 -94.00   0.00   95
  7  \w     24.00  91.00   1.00   60.00    --   95.48 -30.00-150.00   67
  8  \w     32.00 109.00   1.00   60.00    --   95.48 -94.00-120.00   77
  9  \w     82.00 163.00   1.00   60.00    --   95.48  45.00  30.00   81
 10  \w     24.00 126.00   1.00   60.00    --   95.48 -77.00  60.00  102
;
_diffrn_measurement_device 'four-circle diffractometer'
_diffrn_measurement_device_type 'GV50, TitanS2'
_diffrn_measurement_method '\w scans'
_diffrn_orient_matrix_type 'CrysAlisPro convention (1999,Acta A55,543-557)'
_diffrn_orient_matrix_UB_11 0.0100929000
_diffrn_orient_matrix_UB_12 0.0718652000
_diffrn_orient_matrix_UB_13 0.0173036000
_diffrn_orient_matrix_UB_21 -0.1234271000
_diffrn_orient_matrix_UB_22 0.0311681000
_diffrn_orient_matrix_UB_23 -0.0285957000
_diffrn_orient_matrix_UB_31 -0.0664464000
_diffrn_orient_matrix_UB_32 -0.0059484000
_diffrn_orient_matrix_UB_33 0.0666567000
_diffrn_radiation_monochromator mirror
_diffrn_radiation_probe x-ray
_diffrn_radiation_type 'Cu K\b'
_diffrn_radiation_wavelength 1.39222
_diffrn_reflns_av_R_equivalents 0.0280
_diffrn_reflns_av_unetI/netI 0.0371
_diffrn_reflns_Laue_measured_fraction_full 0.994
_diffrn_reflns_Laue_measured_fraction_max 0.939
_diffrn_reflns_limit_h_max 11
_diffrn_reflns_limit_h_min -13
_diffrn_reflns_limit_k_max 21
_diffrn_reflns_limit_k_min -24
_diffrn_reflns_limit_l_max 25
_diffrn_reflns_limit_l_min -19
_diffrn_reflns_number 27519
_diffrn_reflns_point_group_measured_fraction_full 0.994
_diffrn_reflns_point_group_measured_fraction_max 0.939
_diffrn_reflns_theta_full 56.650
_diffrn_reflns_theta_max 70.024
_diffrn_reflns_theta_min 3.093
_diffrn_source 'micro-focus sealed X-ray tube'
_diffrn_source_type 'GV50 (Cu) X-ray Source'
_exptl_absorpt_coefficient_mu 14.588
_exptl_absorpt_correction_T_max 0.477
_exptl_absorpt_correction_T_min 0.177
_exptl_absorpt_correction_type gaussian
_exptl_absorpt_process_details
;
CrysAlisPro 1.171.41.90a (Rigaku Oxford Diffraction, 2020)
Numerical absorption correction based on gaussian integration over
a multifaceted crystal model
Empirical absorption correction using spherical harmonics,
implemented in SCALE3 ABSPACK scaling algorithm.
;
_exptl_crystal_colour black
_exptl_crystal_colour_primary black
_exptl_crystal_density_diffrn 1.650
_exptl_crystal_description plate
_exptl_crystal_F_000 1676
_exptl_crystal_size_max 0.225
_exptl_crystal_size_mid 0.143
_exptl_crystal_size_min 0.101
_refine_diff_density_max 2.524
_refine_diff_density_min -1.838
_refine_diff_density_rms 0.164
_refine_ls_extinction_method none
_refine_ls_goodness_of_fit_ref 1.089
_refine_ls_hydrogen_treatment constr
_refine_ls_matrix_type full
_refine_ls_number_parameters 737
_refine_ls_number_reflns 16401
_refine_ls_number_restraints 0
_refine_ls_restrained_S_all 1.089
_refine_ls_R_factor_all 0.0456
_refine_ls_R_factor_gt 0.0422
_refine_ls_shift/su_max 0.002
_refine_ls_shift/su_mean 0.000
_refine_ls_structure_factor_coef Fsqd
_refine_ls_weighting_details 'w=1/[\s^2^(Fo^2^)+(0.0701P)^2^+2.4807P] where P=(Fo^2^+2Fc^2^)/3'
_refine_ls_weighting_scheme calc
_refine_ls_wR_factor_gt 0.1121
_refine_ls_wR_factor_ref 0.1152
_reflns_Friedel_coverage 0.000
_reflns_number_gt 15071
_reflns_number_total 16401
_reflns_threshold_expression 'I > 2\s(I)'
_cod_data_source_file d1cc06770b2.cif
_cod_data_source_block heve209_b_ap_abs_gaus
_cod_original_cell_volume 3391.80(15)
_cod_database_code 7129633
_shelx_shelxl_version_number 2018/3
_chemical_oxdiff_formula C62H87Fe4NO8Sb4
_shelx_space_group_comment
;
The symmetry employed for this shelxl refinement is uniquely defined
by the following loop, which should always be used as a source of
symmetry information in preference to the above space-group names.
They are only intended as comments.
;
_shelx_estimated_absorpt_t_max 0.320
_shelx_estimated_absorpt_t_min 0.138
_olex2_refinement_description
;
1. Fixed Uiso
 At 1.2 times of:
  All C(H) groups
 At 1.5 times of:
  All C(H,H,H) groups
2.a Aromatic/amide H refined with riding coordinates:
 C19(H19), C4(H4), C21(H21), C37(H37), C6(H6), C36(H36), C49(H49), C22(H22),
 C7(H7), C34(H34), C51(H51), C52(H52)
2.b Idealised Me refined as rotating group:
 C29(H29A,H29B,H29C), C26(H26A,H26B,H26C), C62(H62A,H62B,H62C), C14(H14A,H14B,
 H14C), C13(H13A,H13B,H13C), C30(H30A,H30B,H30C), C11(H11A,H11B,H11C), C24(H24A,
 H24B,H24C), C28(H28A,H28B,H28C), C25(H25A,H25B,H25C), C10(H10A,H10B,H10C),
 C41(H41A,H41B,H41C), C15(H15A,H15B,H15C), C9(H9A,H9B,H9C), C44(H44A,H44B,H44C),
  C39(H39A,H39B,H39C), C55(H55A,H55B,H55C), C40(H40A,H40B,H40C), C43(H43A,H43B,
 H43C), C54(H54A,H54B,H54C), C56(H56A,H56B,H56C), C58(H58A,H58B,H58C), C45(H45A,
 H45B,H45C), C60(H60A,H60B,H60C), C59(H59A,H59B,H59C)
;
_olex2_submission_special_instructions 'No special instructions were received'
_oxdiff_exptl_absorpt_empirical_details
;
Empirical correction (ABSPACK) includes:
- Absorption correction using spherical harmonics
- Frame scaling
;
_oxdiff_exptl_absorpt_empirical_full_max 2.239
_oxdiff_exptl_absorpt_empirical_full_min 0.550

loop_
_space_group_symop_operation_xyz
'x, y, z'
'-x, -y, -z'

loop_
_atom_site_label
_atom_site_type_symbol
_atom_site_fract_x
_atom_site_fract_y
_atom_site_fract_z
_atom_site_U_iso_or_equiv
_atom_site_adp_type
_atom_site_occupancy
_atom_site_site_symmetry_order
_atom_site_calc_flag
_atom_site_refinement_flags_posn
_atom_site_refinement_flags_adp
_atom_site_refinement_flags_occupancy
_atom_site_disorder_assembly
_atom_site_disorder_group
Sb2 Sb 0.52506(2) 0.34302(2) 0.78554(2) 0.02143(6) Uani 1 1 d . . . . .
Sb1 Sb 0.68012(2) 0.22071(2) 0.86458(2) 0.02142(6) Uani 1 1 d . . . . .
Sb3 Sb 0.74332(2) 0.29453(2) 0.68142(2) 0.02332(6) Uani 1 1 d . . . . .
Sb4 Sb 0.71353(2) 0.14909(2) 0.72906(2) 0.02470(6) Uani 1 1 d . . . . .
Fe2 Fe 0.57488(5) 0.46523(3) 0.83560(3) 0.01909(10) Uani 1 1 d . . . . .
Fe1 Fe 0.48976(5) 0.16998(3) 0.93535(3) 0.02046(10) Uani 1 1 d . . . . .
Fe3 Fe 0.63627(5) 0.31465(3) 0.55768(3) 0.02324(11) Uani 1 1 d . . . . .
Fe4 Fe 0.95876(6) 0.06076(3) 0.71895(3) 0.02750(12) Uani 1 1 d . . . . .
O4 O 0.4740(3) 0.42042(18) 0.97447(15) 0.0325(6) Uani 1 1 d . . . . .
O3 O 0.8495(3) 0.37681(18) 0.85066(19) 0.0371(7) Uani 1 1 d . . . . .
O2 O 0.3562(3) 0.1783(2) 0.80255(17) 0.0409(7) Uani 1 1 d . . . . .
O6 O 0.4151(4) 0.2585(2) 0.62499(19) 0.0454(8) Uani 1 1 d . . . . .
O5 O 0.5061(3) 0.47128(18) 0.59067(16) 0.0348(6) Uani 1 1 d . . . . .
O7 O 0.9388(4) 0.0110(2) 0.86692(18) 0.0477(8) Uani 1 1 d . . . . .
O1 O 0.6503(3) 0.01847(18) 0.90307(18) 0.0394(7) Uani 1 1 d . . . . .
O8 O 1.0476(3) 0.1874(2) 0.7711(2) 0.0452(8) Uani 1 1 d . . . . .
C19 C 0.5165(3) 0.5832(2) 0.84908(18) 0.0214(6) Uani 1 1 d . . . . .
H19 H 0.511399 0.608045 0.893492 0.026 Uiso 1 1 calc R U . . .
C4 C 0.4008(4) 0.1489(2) 1.03673(19) 0.0232(6) Uani 1 1 d . . . . .
H4 H 0.384619 0.101828 1.052021 0.028 Uiso 1 1 calc R U . . .
C5 C 0.3089(3) 0.2068(2) 1.00142(19) 0.0227(6) Uani 1 1 d . . . . .
C3 C 0.5230(4) 0.1725(2) 1.04590(19) 0.0240(7) Uani 1 1 d . . . . .
C21 C 0.4590(3) 0.5242(2) 0.75335(18) 0.0224(6) Uani 1 1 d . . . . .
H21 H 0.409437 0.503490 0.721771 0.027 Uiso 1 1 calc R U . . .
C20 C 0.4078(3) 0.5584(2) 0.82079(19) 0.0227(6) Uani 1 1 d . . . . .
C37 C 0.8240(4) 0.2499(2) 0.5127(2) 0.0297(7) Uani 1 1 d . . . . .
H37 H 0.896771 0.222382 0.538807 0.036 Uiso 1 1 calc R U . . .
C6 C 0.3744(4) 0.2673(2) 0.98727(19) 0.0242(7) Uani 1 1 d . . . . .
H6 H 0.337622 0.313367 0.963227 0.029 Uiso 1 1 calc R U . . .
C18 C 0.6326(3) 0.5645(2) 0.80020(18) 0.0219(6) Uani 1 1 d . . . . .
C36 C 0.7151(4) 0.2219(2) 0.4916(2) 0.0306(8) Uani 1 1 d . . . . .
H36 H 0.702077 0.172961 0.502098 0.037 Uiso 1 1 calc R U . . .
C49 C 1.0957(4) -0.0360(2) 0.6753(2) 0.0325(8) Uani 1 1 d . . . . .
H49 H 1.163477 -0.068584 0.701203 0.039 Uiso 1 1 calc R U . . .
C27 C 0.2615(3) 0.5747(2) 0.8513(2) 0.0263(7) Uani 1 1 d . . . . .
C8 C 0.6397(4) 0.1318(2) 1.0892(2) 0.0280(7) Uani 1 1 d . . . . .
C22 C 0.5965(4) 0.5265(2) 0.74150(18) 0.0228(6) Uani 1 1 d . . . . .
H22 H 0.654867 0.506189 0.701241 0.027 Uiso 1 1 calc R U . . .
C48 C 0.9617(4) -0.0442(2) 0.6708(2) 0.0335(8) Uani 1 1 d . . . . .
C7 C 0.5035(4) 0.2463(2) 1.01544(19) 0.0239(6) Uani 1 1 d . . . . .
H7 H 0.566770 0.276539 1.014189 0.029 Uiso 1 1 calc R U . . .
C16 C 0.7400(4) 0.4107(2) 0.8438(2) 0.0274(7) Uani 1 1 d . . . . .
C33 C 0.8063(4) 0.3256(3) 0.4886(2) 0.0303(8) Uani 1 1 d . . . . .
C35 C 0.6285(4) 0.2796(2) 0.4521(2) 0.0284(7) Uani 1 1 d . . . . .
C2 C 0.4106(4) 0.1756(2) 0.8545(2) 0.0297(8) Uani 1 1 d . . . . .
C50 C 1.1118(5) 0.0278(3) 0.6354(3) 0.0403(10) Uani 1 1 d . . . . .
C34 C 0.6847(4) 0.3429(2) 0.45105(19) 0.0277(7) Uani 1 1 d . . . . .
H34 H 0.647478 0.389988 0.428818 0.033 Uiso 1 1 calc R U . . .
C29 C 0.2462(4) 0.6027(3) 0.9287(2) 0.0354(9) Uani 1 1 d . . . . .
H29A H 0.301651 0.564325 0.958715 0.053 Uiso 1 1 calc R U . . .
H29B H 0.151354 0.612086 0.946651 0.053 Uiso 1 1 calc R U . . .
H29C H 0.275910 0.649555 0.930142 0.053 Uiso 1 1 calc R U . . .
C26 C 0.8084(4) 0.5746(2) 0.8839(2) 0.0282(7) Uani 1 1 d . . . . .
H26A H 0.734419 0.600020 0.917620 0.042 Uiso 1 1 calc R U . . .
H26B H 0.886916 0.595310 0.888357 0.042 Uiso 1 1 calc R U . . .
H26C H 0.832622 0.520420 0.894578 0.042 Uiso 1 1 calc R U . . .
C62 C 1.1397(5) 0.3389(3) 0.7285(3) 0.0453(11) Uani 1 1 d . . . . .
H62A H 1.051578 0.334992 0.714369 0.068 Uiso 1 1 calc R U . . .
H62B H 1.132846 0.351308 0.779507 0.068 Uiso 1 1 calc R U . . .
H62C H 1.206094 0.290640 0.720063 0.068 Uiso 1 1 calc R U . . .
C17 C 0.5148(4) 0.4367(2) 0.91940(19) 0.0242(7) Uani 1 1 d . . . . .
C14 C 0.1474(4) 0.1335(3) 0.9626(2) 0.0339(8) Uani 1 1 d . . . . .
H14A H 0.197541 0.122906 0.915906 0.051 Uiso 1 1 calc R U . . .
H14B H 0.051740 0.136368 0.957655 0.051 Uiso 1 1 calc R U . . .
H14C H 0.183375 0.093124 0.996523 0.051 Uiso 1 1 calc R U . . .
C12 C 0.1622(4) 0.2089(2) 0.9905(2) 0.0265(7) Uani 1 1 d . . . . .
C13 C 0.0866(4) 0.2235(3) 1.0646(2) 0.0371(9) Uani 1 1 d . . . . .
H13A H 0.124299 0.182232 1.097321 0.056 Uiso 1 1 calc R U . . .
H13B H -0.009292 0.226395 1.060612 0.056 Uiso 1 1 calc R U . . .
H13C H 0.096695 0.271238 1.083284 0.056 Uiso 1 1 calc R U . . .
C32 C 0.5033(4) 0.2808(2) 0.6001(2) 0.0305(8) Uani 1 1 d . . . . .
C23 C 0.7635(4) 0.5874(2) 0.80728(19) 0.0244(7) Uani 1 1 d . . . . .
C31 C 0.5585(4) 0.4095(2) 0.58001(19) 0.0280(7) Uani 1 1 d . . . . .
N1 N 1.2173(5) 0.4432(3) 0.6539(3) 0.0553(12) Uani 1 1 d . . . . .
C30 C 0.2070(4) 0.5041(3) 0.8486(2) 0.0344(9) Uani 1 1 d . . . . .
H30A H 0.216940 0.485928 0.799284 0.052 Uiso 1 1 calc R U . . .
H30B H 0.111300 0.516623 0.865487 0.052 Uiso 1 1 calc R U . . .
H30C H 0.257756 0.464748 0.879474 0.052 Uiso 1 1 calc R U . . .
C11 C 0.6354(5) 0.0502(3) 1.1047(3) 0.0388(9) Uani 1 1 d . . . . .
H11A H 0.552481 0.049226 1.133962 0.058 Uiso 1 1 calc R U . . .
H11B H 0.713908 0.024861 1.130697 0.058 Uiso 1 1 calc R U . . .
H11C H 0.636861 0.024118 1.059502 0.058 Uiso 1 1 calc R U . . .
C24 C 0.7371(5) 0.6724(3) 0.7897(3) 0.0373(9) Uani 1 1 d . . . . .
H24A H 0.709579 0.681414 0.740507 0.056 Uiso 1 1 calc R U . . .
H24B H 0.819703 0.689164 0.794278 0.056 Uiso 1 1 calc R U . . .
H24C H 0.665076 0.700626 0.822990 0.056 Uiso 1 1 calc R U . . .
C28 C 0.1809(4) 0.6368(3) 0.8038(3) 0.0360(9) Uani 1 1 d . . . . .
H28A H 0.219635 0.680769 0.803111 0.054 Uiso 1 1 calc R U . . .
H28B H 0.086640 0.651523 0.823041 0.054 Uiso 1 1 calc R U . . .
H28C H 0.184963 0.617960 0.754977 0.054 Uiso 1 1 calc R U . . .
C25 C 0.8747(4) 0.5445(3) 0.7538(2) 0.0331(8) Uani 1 1 d . . . . .
H25A H 0.895058 0.490443 0.765319 0.050 Uiso 1 1 calc R U . . .
H25B H 0.956204 0.562873 0.756676 0.050 Uiso 1 1 calc R U . . .
H25C H 0.844144 0.552664 0.705199 0.050 Uiso 1 1 calc R U . . .
C10 C 0.7755(4) 0.1341(3) 1.0508(3) 0.0439(11) Uani 1 1 d . . . . .
H10A H 0.789938 0.103721 1.007183 0.066 Uiso 1 1 calc R U . . .
H10B H 0.848054 0.113531 1.082438 0.066 Uiso 1 1 calc R U . . .
H10C H 0.775536 0.186341 1.038026 0.066 Uiso 1 1 calc R U . . .
C46 C 0.9417(5) 0.0308(3) 0.8085(2) 0.0364(9) Uani 1 1 d . . . . .
C1 C 0.5885(4) 0.0793(2) 0.9157(2) 0.0279(7) Uani 1 1 d . . . . .
C41 C 0.8349(6) 0.4526(3) 0.5211(3) 0.0553(15) Uani 1 1 d . . . . .
H41A H 0.756586 0.475352 0.493926 0.083 Uiso 1 1 calc R U . . .
H41B H 0.898086 0.485137 0.517681 0.083 Uiso 1 1 calc R U . . .
H41C H 0.805070 0.447042 0.571443 0.083 Uiso 1 1 calc R U . . .
C15 C 0.1014(4) 0.2721(3) 0.9393(3) 0.0392(10) Uani 1 1 d . . . . .
H15A H 0.104354 0.320736 0.958977 0.059 Uiso 1 1 calc R U . . .
H15B H 0.007457 0.271701 0.933083 0.059 Uiso 1 1 calc R U . . .
H15C H 0.153195 0.264570 0.892780 0.059 Uiso 1 1 calc R U . . .
C47 C 1.0108(4) 0.1387(3) 0.7487(2) 0.0330(8) Uani 1 1 d . . . . .
C9 C 0.6229(5) 0.1736(3) 1.1611(3) 0.0425(10) Uani 1 1 d . . . . .
H9A H 0.629607 0.225606 1.152308 0.064 Uiso 1 1 calc R U . . .
H9B H 0.694046 0.147768 1.191765 0.064 Uiso 1 1 calc R U . . .
H9C H 0.534428 0.173913 1.184978 0.064 Uiso 1 1 calc R U . . .
C51 C 0.9831(6) 0.0604(3) 0.6073(2) 0.0471(12) Uani 1 1 d . . . . .
H51 H 0.962097 0.104937 0.578822 0.056 Uiso 1 1 calc R U . . .
C61 C 1.1826(5) 0.3982(3) 0.6863(3) 0.0386(9) Uani 1 1 d . . . . .
C38 C 0.9047(5) 0.3757(3) 0.4906(2) 0.0382(9) Uani 1 1 d . . . . .
C44 C 0.3953(5) 0.3456(3) 0.4176(3) 0.0438(11) Uani 1 1 d . . . . .
H44A H 0.364116 0.354978 0.468062 0.066 Uiso 1 1 calc R U . . .
H44B H 0.320007 0.339933 0.390609 0.066 Uiso 1 1 calc R U . . .
H44C H 0.428951 0.388127 0.398010 0.066 Uiso 1 1 calc R U . . .
C53 C 0.9078(5) -0.1117(3) 0.6968(3) 0.0438(11) Uani 1 1 d . . . . .
C52 C 0.8939(5) 0.0159(3) 0.6284(3) 0.0432(11) Uani 1 1 d . . . . .
H52 H 0.802836 0.024824 0.616281 0.052 Uiso 1 1 calc R U . . .
C39 C 0.9597(5) 0.3846(3) 0.4133(3) 0.0434(11) Uani 1 1 d . . . . .
H39A H 1.000045 0.334637 0.392847 0.065 Uiso 1 1 calc R U . . .
H39B H 1.028372 0.413524 0.412993 0.065 Uiso 1 1 calc R U . . .
H39C H 0.885766 0.411279 0.384801 0.065 Uiso 1 1 calc R U . . .
C55 C 0.7662(6) -0.0870(4) 0.7337(4) 0.0637(17) Uani 1 1 d . . . . .
H55A H 0.769912 -0.060515 0.778073 0.096 Uiso 1 1 calc R U . . .
H55B H 0.731254 -0.131510 0.744943 0.096 Uiso 1 1 calc R U . . .
H55C H 0.706609 -0.053179 0.701799 0.096 Uiso 1 1 calc R U . . .
C42 C 0.5089(5) 0.2732(3) 0.4116(2) 0.0390(10) Uani 1 1 d . . . . .
C40 C 1.0226(6) 0.3380(4) 0.5345(3) 0.0578(16) Uani 1 1 d . . . . .
H40A H 0.989561 0.332678 0.584335 0.087 Uiso 1 1 calc R U . . .
H40B H 1.088181 0.369073 0.532593 0.087 Uiso 1 1 calc R U . . .
H40C H 1.066085 0.288059 0.514842 0.087 Uiso 1 1 calc R U . . .
C57 C 1.2404(7) 0.0528(3) 0.6176(4) 0.0611(18) Uani 1 1 d . . . . .
C43 C 0.5632(7) 0.2607(5) 0.3329(3) 0.076(2) Uani 1 1 d . . . . .
H43A H 0.598616 0.303603 0.315834 0.114 Uiso 1 1 calc R U . . .
H43B H 0.489979 0.256422 0.303667 0.114 Uiso 1 1 calc R U . . .
H43C H 0.635554 0.214277 0.329030 0.114 Uiso 1 1 calc R U . . .
C54 C 0.9047(8) -0.1592(4) 0.6313(4) 0.0611(16) Uani 1 1 d . . . . .
H54A H 0.840982 -0.129790 0.598540 0.092 Uiso 1 1 calc R U . . .
H54B H 0.876025 -0.204777 0.646616 0.092 Uiso 1 1 calc R U . . .
H54C H 0.995047 -0.173528 0.606835 0.092 Uiso 1 1 calc R U . . .
C56 C 1.0011(7) -0.1604(4) 0.7493(4) 0.0592(15) Uani 1 1 d . . . . .
H56A H 1.088834 -0.182728 0.724271 0.089 Uiso 1 1 calc R U . . .
H56B H 0.960687 -0.200693 0.768542 0.089 Uiso 1 1 calc R U . . .
H56C H 1.013548 -0.129043 0.788658 0.089 Uiso 1 1 calc R U . . .
C58 C 1.3308(7) 0.0362(6) 0.6781(6) 0.089(3) Uani 1 1 d . . . . .
H58A H 1.282759 0.061142 0.721477 0.134 Uiso 1 1 calc R U . . .
H58B H 1.411440 0.054878 0.666024 0.134 Uiso 1 1 calc R U . . .
H58C H 1.357562 -0.018459 0.686387 0.134 Uiso 1 1 calc R U . . .
C45 C 0.4517(8) 0.2074(4) 0.4393(5) 0.075(2) Uani 1 1 d . . . . .
H45A H 0.521781 0.160135 0.433635 0.112 Uiso 1 1 calc R U . . .
H45B H 0.375016 0.204881 0.411882 0.112 Uiso 1 1 calc R U . . .
H45C H 0.421491 0.214974 0.490028 0.112 Uiso 1 1 calc R U . . .
C60 C 1.3075(8) 0.0087(5) 0.5493(4) 0.078(2) Uani 1 1 d . . . . .
H60A H 1.328842 -0.045618 0.559759 0.117 Uiso 1 1 calc R U . . .
H60B H 1.390682 0.023650 0.534115 0.117 Uiso 1 1 calc R U . . .
H60C H 1.245218 0.020041 0.510940 0.117 Uiso 1 1 calc R U . . .
C59 C 1.2115(10) 0.1367(4) 0.5972(5) 0.092(3) Uani 1 1 d . . . . .
H59A H 1.164797 0.145126 0.552719 0.138 Uiso 1 1 calc R U . . .
H59B H 1.296764 0.151901 0.590088 0.138 Uiso 1 1 calc R U . . .
H59C H 1.154437 0.166725 0.635595 0.138 Uiso 1 1 calc R U . . .

loop_
_atom_site_aniso_label
_atom_site_aniso_U_11
_atom_site_aniso_U_22
_atom_site_aniso_U_33
_atom_site_aniso_U_23
_atom_site_aniso_U_13
_atom_site_aniso_U_12
Sb2 0.01895(10) 0.02223(11) 0.02327(11) 0.00131(8) -0.00191(7) -0.00541(8)
Sb1 0.01827(10) 0.02356(11) 0.02251(11) 0.00365(8) 0.00045(7) -0.00622(8)
Sb3 0.02140(11) 0.02887(12) 0.02027(11) 0.00310(8) -0.00106(8) -0.00775(8)
Sb4 0.02156(11) 0.02553(12) 0.02642(12) -0.00048(8) 0.00007(8) -0.00519(8)
Fe2 0.0156(2) 0.0209(2) 0.0205(2) 0.00223(17) -0.00154(16) -0.00418(18)
Fe1 0.0177(2) 0.0218(2) 0.0222(2) 0.00216(18) 0.00000(17) -0.00627(18)
Fe3 0.0225(2) 0.0264(3) 0.0206(2) 0.00264(19) -0.00141(18) -0.0061(2)
Fe4 0.0252(3) 0.0266(3) 0.0279(3) -0.0005(2) 0.0009(2) -0.0018(2)
O4 0.0389(16) 0.0347(15) 0.0258(13) 0.0034(11) 0.0002(11) -0.0137(12)
O3 0.0222(13) 0.0311(15) 0.0565(19) 0.0069(13) -0.0102(12) -0.0025(11)
O2 0.0332(16) 0.063(2) 0.0306(15) -0.0010(14) -0.0070(12) -0.0184(15)
O6 0.0365(17) 0.058(2) 0.0473(19) 0.0014(16) 0.0005(14) -0.0243(16)
O5 0.0351(15) 0.0334(15) 0.0336(15) -0.0011(11) -0.0002(11) -0.0050(12)
O7 0.0425(19) 0.061(2) 0.0361(17) 0.0077(15) -0.0018(13) -0.0066(16)
O1 0.0419(17) 0.0251(14) 0.0486(18) -0.0007(12) 0.0099(14) -0.0074(12)
O8 0.0321(16) 0.049(2) 0.057(2) -0.0085(16) -0.0051(14) -0.0132(15)
C19 0.0174(14) 0.0224(15) 0.0237(15) 0.0000(12) -0.0018(11) -0.0038(12)
C4 0.0203(15) 0.0261(17) 0.0237(15) 0.0038(12) 0.0012(12) -0.0079(13)
C5 0.0178(15) 0.0243(16) 0.0253(16) 0.0004(12) -0.0005(12) -0.0042(12)
C3 0.0208(15) 0.0265(17) 0.0242(16) 0.0022(13) -0.0008(12) -0.0057(13)
C21 0.0202(15) 0.0238(16) 0.0232(15) 0.0026(12) -0.0056(12) -0.0048(12)
C20 0.0161(14) 0.0232(16) 0.0274(16) 0.0025(12) -0.0020(12) -0.0023(12)
C37 0.0276(18) 0.0321(19) 0.0262(17) 0.0005(14) -0.0023(13) -0.0011(15)
C6 0.0217(16) 0.0247(16) 0.0258(16) 0.0022(12) 0.0003(12) -0.0058(13)
C18 0.0169(14) 0.0258(16) 0.0227(15) 0.0042(12) -0.0008(11) -0.0054(12)
C36 0.037(2) 0.0237(17) 0.0309(18) 0.0026(14) -0.0052(15) -0.0058(15)
C49 0.0272(18) 0.031(2) 0.036(2) 0.0004(15) 0.0057(15) -0.0024(15)
C27 0.0136(14) 0.0311(18) 0.0328(18) -0.0010(14) 0.0000(12) -0.0033(13)
C8 0.0241(17) 0.0311(19) 0.0288(18) 0.0025(14) -0.0075(13) -0.0057(14)
C22 0.0213(15) 0.0262(17) 0.0214(15) 0.0035(12) -0.0013(12) -0.0073(13)
C48 0.032(2) 0.031(2) 0.035(2) -0.0046(15) 0.0048(15) -0.0059(16)
C7 0.0215(16) 0.0230(16) 0.0275(16) -0.0027(13) 0.0002(12) -0.0062(13)
C16 0.0251(17) 0.0280(18) 0.0300(17) 0.0044(14) -0.0039(13) -0.0078(14)
C33 0.0284(18) 0.040(2) 0.0221(16) 0.0018(14) 0.0032(13) -0.0082(16)
C35 0.0291(18) 0.0300(19) 0.0251(17) 0.0001(13) -0.0058(13) -0.0040(15)
C2 0.0221(17) 0.037(2) 0.0318(19) 0.0014(15) 0.0009(14) -0.0109(15)
C50 0.047(3) 0.032(2) 0.039(2) -0.0031(17) 0.0150(19) -0.0089(19)
C34 0.0314(18) 0.0268(18) 0.0225(16) 0.0030(13) 0.0007(13) -0.0037(14)
C29 0.0205(17) 0.046(2) 0.038(2) -0.0083(17) 0.0032(14) -0.0053(16)
C26 0.0220(16) 0.036(2) 0.0284(17) 0.0003(14) -0.0048(13) -0.0098(14)
C62 0.040(2) 0.050(3) 0.049(3) 0.008(2) -0.004(2) -0.017(2)
C17 0.0238(16) 0.0218(16) 0.0269(16) 0.0021(13) -0.0032(13) -0.0055(13)
C14 0.0215(17) 0.036(2) 0.046(2) -0.0048(17) -0.0025(15) -0.0088(15)
C12 0.0175(15) 0.0321(19) 0.0299(17) 0.0015(14) -0.0010(12) -0.0063(13)
C13 0.0229(18) 0.051(3) 0.038(2) -0.0077(18) 0.0062(15) -0.0111(17)
C32 0.0284(18) 0.035(2) 0.0297(18) 0.0032(15) -0.0058(14) -0.0103(15)
C23 0.0178(15) 0.0291(18) 0.0273(16) 0.0030(13) -0.0016(12) -0.0080(13)
C31 0.0266(17) 0.036(2) 0.0217(16) 0.0009(14) -0.0001(13) -0.0079(15)
N1 0.047(3) 0.057(3) 0.063(3) 0.017(2) -0.009(2) -0.014(2)
C30 0.0185(16) 0.039(2) 0.046(2) -0.0026(18) 0.0026(15) -0.0100(15)
C11 0.039(2) 0.032(2) 0.045(2) 0.0060(17) -0.0149(18) -0.0030(17)
C24 0.030(2) 0.033(2) 0.055(3) 0.0122(18) -0.0122(18) -0.0165(17)
C28 0.0186(17) 0.038(2) 0.049(2) 0.0030(18) -0.0050(15) -0.0021(15)
C25 0.0220(17) 0.045(2) 0.0331(19) 0.0004(16) 0.0041(14) -0.0116(16)
C10 0.0221(19) 0.063(3) 0.047(2) 0.015(2) -0.0067(17) -0.0120(19)
C46 0.032(2) 0.041(2) 0.033(2) -0.0029(17) -0.0007(15) -0.0039(17)
C1 0.0267(17) 0.0291(19) 0.0300(18) 0.0016(14) 0.0032(13) -0.0123(15)
C41 0.058(3) 0.054(3) 0.062(3) -0.024(3) 0.028(3) -0.036(3)
C15 0.0234(18) 0.042(2) 0.049(2) 0.0091(19) -0.0092(17) 0.0000(16)
C47 0.0200(16) 0.037(2) 0.040(2) -0.0004(16) -0.0024(14) -0.0027(15)
C9 0.047(3) 0.044(3) 0.036(2) -0.0034(18) -0.0173(19) -0.005(2)
C51 0.073(4) 0.028(2) 0.030(2) 0.0023(16) 0.001(2) 0.003(2)
C61 0.033(2) 0.044(2) 0.039(2) 0.0016(19) -0.0077(17) -0.0086(18)
C38 0.038(2) 0.047(3) 0.033(2) -0.0019(18) 0.0081(16) -0.021(2)
C44 0.033(2) 0.055(3) 0.040(2) 0.001(2) -0.0072(17) -0.004(2)
C53 0.040(2) 0.041(2) 0.051(3) -0.011(2) 0.011(2) -0.014(2)
C52 0.045(3) 0.040(2) 0.037(2) -0.0086(18) -0.0081(18) 0.005(2)
C39 0.045(3) 0.046(3) 0.039(2) 0.0042(19) 0.0123(19) -0.015(2)
C55 0.044(3) 0.058(4) 0.091(5) -0.022(3) 0.024(3) -0.021(3)
C42 0.035(2) 0.047(3) 0.034(2) -0.0055(18) -0.0121(16) -0.0050(19)
C40 0.044(3) 0.090(5) 0.050(3) 0.016(3) -0.006(2) -0.038(3)
C57 0.064(4) 0.046(3) 0.076(4) -0.017(3) 0.039(3) -0.030(3)
C43 0.046(3) 0.135(7) 0.039(3) -0.035(4) -0.012(2) 0.002(4)
C54 0.069(4) 0.053(3) 0.066(4) -0.020(3) 0.007(3) -0.027(3)
C56 0.062(4) 0.045(3) 0.070(4) 0.017(3) 0.009(3) -0.018(3)
C58 0.045(4) 0.095(6) 0.135(8) -0.035(5) 0.027(4) -0.038(4)
C45 0.082(5) 0.058(4) 0.101(5) 0.012(4) -0.055(4) -0.035(4)
C60 0.076(5) 0.067(4) 0.091(5) -0.027(4) 0.050(4) -0.029(4)
C59 0.127(8) 0.051(4) 0.102(6) -0.016(4) 0.062(6) -0.047(5)

loop_
_atom_type_symbol
_atom_type_description
_atom_type_scat_dispersion_real
_atom_type_scat_dispersion_imag
_atom_type_scat_source
C C 0.0159 0.0077 'International Tables Vol C Tables 4.2.6.8 and 6.1.1.4'
H H 0.0000 0.0000 'International Tables Vol C Tables 4.2.6.8 and 6.1.1.4'
Fe Fe -0.4423 2.7385 'International Tables Vol C Tables 4.2.6.8 and 6.1.1.4'
N N 0.0259 0.0145 'International Tables Vol C Tables 4.2.6.8 and 6.1.1.4'
O O 0.0440 0.0271 'International Tables Vol C Tables 4.2.6.8 and 6.1.1.4'
Sb Sb 0.0793 4.7751 'International Tables Vol C Tables 4.2.6.8 and 6.1.1.4'

loop_
_exptl_crystal_face_index_h
_exptl_crystal_face_index_k
_exptl_crystal_face_index_l
_exptl_crystal_face_perp_dist
1 -5 12 0.0437
5 2 -10 0.0742
4 3 12 0.0610
7 6 5 0.0857
-6 -10 -1 0.1005
1 12 5 0.0712
3 13 -2 0.0753
2 -5 -11 0.0556
0 -9 -9 0.0466
-2 11 4 0.0839
-1 12 -1 0.0686
-1 11 -6 0.0612
-2 11 -1 0.0766
1 -12 -3 0.0383
-1 9 -9 0.0560
-5 5 6 0.1105
-3 10 -3 0.0798
2 -10 6 0.0376
3 -10 3 0.0472
2 -8 10 0.0330
-4 8 -4 0.0863
-4 7 6 0.1009
2 -6 11 0.0336
-6 3 -3 0.1003
-5 -1 10 0.1098
-1 5 -12 0.0593
-1 5 -12 0.0547
-6 5 -3 0.0942
5 -1 11 0.0466
6 10 0 0.0954

loop_
_geom_angle_atom_site_label_1
_geom_angle_atom_site_label_2
_geom_angle_atom_site_label_3
_geom_angle
_geom_angle_site_symmetry_1
_geom_angle_site_symmetry_3
_geom_angle_publ_flag
Sb3 Sb2 Sb1 81.775(9) . . ?
Fe2 Sb2 Sb1 105.595(14) . . ?
Fe2 Sb2 Sb3 102.339(14) . . ?
Sb4 Sb1 Sb2 81.866(9) . . ?
Fe1 Sb1 Sb2 101.449(14) . . ?
Fe1 Sb1 Sb4 104.330(15) . . ?
Sb2 Sb3 Sb4 81.739(9) . . ?
Fe3 Sb3 Sb2 105.565(15) . . ?
Fe3 Sb3 Sb4 104.444(15) . . ?
Sb1 Sb4 Sb3 81.438(9) . . ?
Fe4 Sb4 Sb1 106.666(16) . . ?
Fe4 Sb4 Sb3 105.183(16) . . ?
C19 Fe2 Sb2 148.82(9) . . ?
C19 Fe2 C21 65.91(13) . . ?
C19 Fe2 C20 39.78(13) . . ?
C19 Fe2 C18 39.33(13) . . ?
C21 Fe2 Sb2 86.30(10) . . ?
C21 Fe2 C20 39.33(14) . . ?
C21 Fe2 C18 66.37(13) . . ?
C20 Fe2 Sb2 109.30(10) . . ?
C18 Fe2 Sb2 140.93(10) . . ?
C18 Fe2 C20 66.79(13) . . ?
C22 Fe2 Sb2 101.67(10) . . ?
C22 Fe2 C19 66.10(14) . . ?
C22 Fe2 C21 39.44(13) . . ?
C22 Fe2 C20 66.51(14) . . ?
C22 Fe2 C18 39.76(13) . . ?
C16 Fe2 Sb2 86.21(13) . . ?
C16 Fe2 C19 123.63(16) . . ?
C16 Fe2 C21 137.40(16) . . ?
C16 Fe2 C20 161.92(16) . . ?
C16 Fe2 C18 95.36(16) . . ?
C16 Fe2 C22 102.03(16) . . ?
C16 Fe2 C17 93.77(17) . . ?
C17 Fe2 Sb2 85.94(12) . . ?
C17 Fe2 C19 99.50(15) . . ?
C17 Fe2 C21 127.37(15) . . ?
C17 Fe2 C20 96.49(15) . . ?
C17 Fe2 C18 132.66(15) . . ?
C17 Fe2 C22 162.81(16) . . ?
C4 Fe1 Sb1 146.64(10) . . ?
C4 Fe1 C5 39.09(13) . . ?
C4 Fe1 C3 39.86(13) . . ?
C5 Fe1 Sb1 141.65(10) . . ?
C5 Fe1 C3 66.76(13) . . ?
C3 Fe1 Sb1 106.93(10) . . ?
C6 Fe1 Sb1 101.93(10) . . ?
C6 Fe1 C4 66.10(14) . . ?
C6 Fe1 C5 39.91(14) . . ?
C6 Fe1 C3 66.63(14) . . ?
C6 Fe1 C7 39.48(14) . . ?
C7 Fe1 Sb1 85.01(10) . . ?
C7 Fe1 C4 65.88(14) . . ?
C7 Fe1 C5 66.39(14) . . ?
C7 Fe1 C3 39.33(14) . . ?
C2 Fe1 Sb1 87.48(12) . . ?
C2 Fe1 C4 124.60(16) . . ?
C2 Fe1 C5 95.71(16) . . ?
C2 Fe1 C3 162.43(16) . . ?
C2 Fe1 C6 101.12(17) . . ?
C2 Fe1 C7 136.11(18) . . ?
C1 Fe1 Sb1 86.90(12) . . ?
C1 Fe1 C4 99.53(16) . . ?
C1 Fe1 C5 130.97(16) . . ?
C1 Fe1 C3 98.70(16) . . ?
C1 Fe1 C6 164.45(16) . . ?
C1 Fe1 C7 130.59(17) . . ?
C1 Fe1 C2 91.94(19) . . ?
C37 Fe3 Sb3 86.92(11) . . ?
C37 Fe3 C33 38.88(16) . . ?
C36 Fe3 Sb3 110.85(11) . . ?
C36 Fe3 C37 39.56(16) . . ?
C36 Fe3 C33 66.36(17) . . ?
C36 Fe3 C35 39.90(15) . . ?
C36 Fe3 C34 65.87(15) . . ?
C33 Fe3 Sb3 100.79(11) . . ?
C35 Fe3 Sb3 150.43(11) . . ?
C35 Fe3 C37 66.44(15) . . ?
C35 Fe3 C33 66.81(16) . . ?
C34 Fe3 Sb3 139.80(11) . . ?
C34 Fe3 C37 65.37(15) . . ?
C34 Fe3 C33 39.60(15) . . ?
C34 Fe3 C35 39.25(16) . . ?
C32 Fe3 Sb3 86.07(13) . . ?
C32 Fe3 C37 127.36(19) . . ?
C32 Fe3 C36 96.67(19) . . ?
C32 Fe3 C33 162.99(19) . . ?
C32 Fe3 C35 99.69(17) . . ?
C32 Fe3 C34 133.70(17) . . ?
C32 Fe3 C31 93.29(19) . . ?
C31 Fe3 Sb3 90.04(12) . . ?
C31 Fe3 C37 138.82(17) . . ?
C31 Fe3 C36 157.36(16) . . ?
C31 Fe3 C33 102.19(17) . . ?
C31 Fe3 C35 118.27(16) . . ?
C31 Fe3 C34 92.67(16) . . ?
C49 Fe4 Sb4 149.06(13) . . ?
C49 Fe4 C48 39.27(17) . . ?
C49 Fe4 C50 38.91(17) . . ?
C49 Fe4 C52 65.28(18) . . ?
C48 Fe4 Sb4 111.13(12) . . ?
C50 Fe4 Sb4 135.46(15) . . ?
C50 Fe4 C48 65.91(17) . . ?
C50 Fe4 C52 66.1(2) . . ?
C46 Fe4 Sb4 91.27(15) . . ?
C46 Fe4 C49 99.92(19) . . ?
C46 Fe4 C48 96.7(2) . . ?
C46 Fe4 C50 133.0(2) . . ?
C46 Fe4 C51 161.8(2) . . ?
C46 Fe4 C52 126.5(2) . . ?
C47 Fe4 Sb4 85.95(13) . . ?
C47 Fe4 C49 122.63(18) . . ?
C47 Fe4 C48 161.66(18) . . ?
C47 Fe4 C50 97.42(19) . . ?
C47 Fe4 C46 89.3(2) . . ?
C47 Fe4 C51 107.5(2) . . ?
C47 Fe4 C52 143.1(2) . . ?
C51 Fe4 Sb4 96.57(16) . . ?
C51 Fe4 C49 65.51(18) . . ?
C51 Fe4 C48 65.20(18) . . ?
C51 Fe4 C50 40.0(2) . . ?
C51 Fe4 C52 38.8(2) . . ?
C52 Fe4 Sb4 84.84(13) . . ?
C52 Fe4 C48 38.63(18) . . ?
Fe2 C19 H19 124.7 . . ?
C20 C19 Fe2 70.8(2) . . ?
C20 C19 H19 125.3 . . ?
C18 C19 Fe2 70.9(2) . . ?
C18 C19 H19 125.3 . . ?
C18 C19 C20 109.4(3) . . ?
Fe1 C4 H4 125.0 . . ?
C5 C4 Fe1 70.8(2) . . ?
C5 C4 H4 125.2 . . ?
C5 C4 C3 109.5(3) . . ?
C3 C4 Fe1 70.53(19) . . ?
C3 C4 H4 125.2 . . ?
C4 C5 Fe1 70.07(19) . . ?
C4 C5 C6 106.9(3) . . ?
C4 C5 C12 126.0(3) . . ?
C6 C5 Fe1 69.0(2) . . ?
C6 C5 C12 126.6(3) . . ?
C12 C5 Fe1 132.4(3) . . ?
C4 C3 Fe1 69.61(19) . . ?
C4 C3 C8 126.6(3) . . ?
C8 C3 Fe1 132.1(3) . . ?
C7 C3 Fe1 69.7(2) . . ?
C7 C3 C4 106.3(3) . . ?
C7 C3 C8 126.6(3) . . ?
Fe2 C21 H21 126.1 . . ?
C20 C21 Fe2 70.50(19) . . ?
C20 C21 H21 125.8 . . ?
C22 C21 Fe2 69.20(19) . . ?
C22 C21 H21 125.8 . . ?
C22 C21 C20 108.5(3) . . ?
C19 C20 Fe2 69.47(19) . . ?
C19 C20 C27 127.0(3) . . ?
C21 C20 Fe2 70.17(19) . . ?
C21 C20 C19 106.6(3) . . ?
C21 C20 C27 125.9(3) . . ?
C27 C20 Fe2 131.3(3) . . ?
Fe3 C37 H37 125.9 . . ?
C36 C37 Fe3 68.8(2) . . ?
C36 C37 H37 125.5 . . ?
C33 C37 Fe3 71.3(2) . . ?
C33 C37 H37 125.5 . . ?
C33 C37 C36 109.0(3) . . ?
Fe1 C6 H6 123.8 . . ?
C5 C6 Fe1 71.1(2) . . ?
C5 C6 H6 125.9 . . ?
C7 C6 Fe1 70.8(2) . . ?
C7 C6 C5 108.2(3) . . ?
C7 C6 H6 125.9 . . ?
C19 C18 Fe2 69.8(2) . . ?
C19 C18 C22 106.6(3) . . ?
C19 C18 C23 125.5(3) . . ?
C22 C18 Fe2 69.0(2) . . ?
C22 C18 C23 127.7(3) . . ?
C23 C18 Fe2 130.0(2) . . ?
Fe3 C36 H36 123.4 . . ?
C37 C36 Fe3 71.6(2) . . ?
C37 C36 H36 125.7 . . ?
C37 C36 C35 108.5(3) . . ?
C35 C36 Fe3 70.9(2) . . ?
C35 C36 H36 125.7 . . ?
Fe4 C49 H49 124.0 . . ?
C48 C49 Fe4 71.4(2) . . ?
C48 C49 H49 125.3 . . ?
C50 C49 Fe4 70.9(3) . . ?
C50 C49 H49 125.3 . . ?
C50 C49 C48 109.5(4) . . ?
C20 C27 C29 111.7(3) . . ?
C20 C27 C30 110.8(3) . . ?
C20 C27 C28 106.3(3) . . ?
C29 C27 C28 109.1(3) . . ?
C30 C27 C29 109.2(3) . . ?
C30 C27 C28 109.6(3) . . ?
C3 C8 C11 111.3(3) . . ?
C3 C8 C10 111.2(3) . . ?
C3 C8 C9 106.7(3) . . ?
C11 C8 C10 109.8(4) . . ?
C11 C8 C9 108.4(4) . . ?
C10 C8 C9 109.4(4) . . ?
Fe2 C22 H22 123.4 . . ?
C21 C22 Fe2 71.4(2) . . ?
C21 C22 C18 108.9(3) . . ?
C21 C22 H22 125.6 . . ?
C18 C22 Fe2 71.3(2) . . ?
C18 C22 H22 125.6 . . ?
C49 C48 Fe4 69.3(2) . . ?
C49 C48 C53 126.6(4) . . ?
C53 C48 Fe4 132.6(3) . . ?
C52 C48 Fe4 70.1(3) . . ?
C52 C48 C49 107.2(4) . . ?
C52 C48 C53 125.6(4) . . ?
Fe1 C7 H7 125.5 . . ?
C3 C7 Fe1 70.9(2) . . ?
C3 C7 H7 125.5 . . ?
C6 C7 Fe1 69.7(2) . . ?
C6 C7 C3 109.1(3) . . ?
C6 C7 H7 125.5 . . ?
O3 C16 Fe2 177.5(4) . . ?
C37 C33 Fe3 69.8(2) . . ?
C37 C33 C34 106.0(4) . . ?
C37 C33 C38 128.0(4) . . ?
C34 C33 Fe3 68.8(2) . . ?
C34 C33 C38 125.4(4) . . ?
C38 C33 Fe3 132.8(3) . . ?
C36 C35 Fe3 69.2(2) . . ?
C36 C35 C42 127.7(4) . . ?
C34 C35 Fe3 70.3(2) . . ?
C34 C35 C36 106.4(3) . . ?
C34 C35 C42 125.6(4) . . ?
C42 C35 Fe3 130.3(3) . . ?
O2 C2 Fe1 178.1(4) . . ?
C49 C50 Fe4 70.1(2) . . ?
C49 C50 C51 105.8(4) . . ?
C49 C50 C57 127.9(5) . . ?
C51 C50 Fe4 68.8(3) . . ?
C51 C50 C57 126.0(5) . . ?
C57 C50 Fe4 130.8(4) . . ?
Fe3 C34 H34 124.6 . . ?
C33 C34 Fe3 71.6(2) . . ?
C33 C34 H34 124.9 . . ?
C35 C34 Fe3 70.5(2) . . ?
C35 C34 C33 110.1(3) . . ?
C35 C34 H34 124.9 . . ?
C27 C29 H29A 109.5 . . ?
C27 C29 H29B 109.5 . . ?
C27 C29 H29C 109.5 . . ?
H29A C29 H29B 109.5 . . ?
H29A C29 H29C 109.5 . . ?
H29B C29 H29C 109.5 . . ?
H26A C26 H26B 109.5 . . ?
H26A C26 H26C 109.5 . . ?
H26B C26 H26C 109.5 . . ?
C23 C26 H26A 109.5 . . ?
C23 C26 H26B 109.5 . . ?
C23 C26 H26C 109.5 . . ?
H62A C62 H62B 109.5 . . ?
H62A C62 H62C 109.5 . . ?
H62B C62 H62C 109.5 . . ?
C61 C62 H62A 109.5 . . ?
C61 C62 H62B 109.5 . . ?
C61 C62 H62C 109.5 . . ?
O4 C17 Fe2 177.9(3) . . ?
H14A C14 H14B 109.5 . . ?
H14A C14 H14C 109.5 . . ?
H14B C14 H14C 109.5 . . ?
C12 C14 H14A 109.5 . . ?
C12 C14 H14B 109.5 . . ?
C12 C14 H14C 109.5 . . ?
C5 C12 C14 111.7(3) . . ?
C5 C12 C13 105.9(3) . . ?
C14 C12 C13 108.8(3) . . ?
C15 C12 C5 111.5(3) . . ?
C15 C12 C14 109.5(4) . . ?
C15 C12 C13 109.4(4) . . ?
C12 C13 H13A 109.5 . . ?
C12 C13 H13B 109.5 . . ?
C12 C13 H13C 109.5 . . ?
H13A C13 H13B 109.5 . . ?
H13A C13 H13C 109.5 . . ?
H13B C13 H13C 109.5 . . ?
O6 C32 Fe3 177.2(4) . . ?
C18 C23 C26 111.2(3) . . ?
C18 C23 C24 107.4(3) . . ?
C18 C23 C25 110.8(3) . . ?
C26 C23 C24 108.4(3) . . ?
C25 C23 C26 110.4(3) . . ?
C25 C23 C24 108.4(3) . . ?
O5 C31 Fe3 176.2(3) . . ?
C27 C30 H30A 109.5 . . ?
C27 C30 H30B 109.5 . . ?
C27 C30 H30C 109.5 . . ?
H30A C30 H30B 109.5 . . ?
H30A C30 H30C 109.5 . . ?
H30B C30 H30C 109.5 . . ?
C8 C11 H11A 109.5 . . ?
C8 C11 H11B 109.5 . . ?
C8 C11 H11C 109.5 . . ?
H11A C11 H11B 109.5 . . ?
H11A C11 H11C 109.5 . . ?
H11B C11 H11C 109.5 . . ?
C23 C24 H24A 109.5 . . ?
C23 C24 H24B 109.5 . . ?
C23 C24 H24C 109.5 . . ?
H24A C24 H24B 109.5 . . ?
H24A C24 H24C 109.5 . . ?
H24B C24 H24C 109.5 . . ?
C27 C28 H28A 109.5 . . ?
C27 C28 H28B 109.5 . . ?
C27 C28 H28C 109.5 . . ?
H28A C28 H28B 109.5 . . ?
H28A C28 H28C 109.5 . . ?
H28B C28 H28C 109.5 . . ?
C23 C25 H25A 109.5 . . ?
C23 C25 H25B 109.5 . . ?
C23 C25 H25C 109.5 . . ?
H25A C25 H25B 109.5 . . ?
H25A C25 H25C 109.5 . . ?
H25B C25 H25C 109.5 . . ?
C8 C10 H10A 109.5 . . ?
C8 C10 H10B 109.5 . . ?
C8 C10 H10C 109.5 . . ?
H10A C10 H10B 109.5 . . ?
H10A C10 H10C 109.5 . . ?
H10B C10 H10C 109.5 . . ?
O7 C46 Fe4 175.8(4) . . ?
O1 C1 Fe1 177.9(4) . . ?
H41A C41 H41B 109.5 . . ?
H41A C41 H41C 109.5 . . ?
H41B C41 H41C 109.5 . . ?
C38 C41 H41A 109.5 . . ?
C38 C41 H41B 109.5 . . ?
C38 C41 H41C 109.5 . . ?
C12 C15 H15A 109.5 . . ?
C12 C15 H15B 109.5 . . ?
C12 C15 H15C 109.5 . . ?
H15A C15 H15B 109.5 . . ?
H15A C15 H15C 109.5 . . ?
H15B C15 H15C 109.5 . . ?
O8 C47 Fe4 176.5(4) . . ?
C8 C9 H9A 109.5 . . ?
C8 C9 H9B 109.5 . . ?
C8 C9 H9C 109.5 . . ?
H9A C9 H9B 109.5 . . ?
H9A C9 H9C 109.5 . . ?
H9B C9 H9C 109.5 . . ?
Fe4 C51 H51 123.1 . . ?
C50 C51 Fe4 71.2(3) . . ?
C50 C51 H51 125.4 . . ?
C52 C51 Fe4 71.9(3) . . ?
C52 C51 C50 109.1(4) . . ?
C52 C51 H51 125.4 . . ?
N1 C61 C62 179.0(6) . . ?
C33 C38 C39 107.2(4) . . ?
C41 C38 C33 111.2(4) . . ?
C41 C38 C39 109.7(4) . . ?
C41 C38 C40 110.1(5) . . ?
C40 C38 C33 110.3(4) . . ?
C40 C38 C39 108.3(4) . . ?
H44A C44 H44B 109.5 . . ?
H44A C44 H44C 109.5 . . ?
H44B C44 H44C 109.5 . . ?
C42 C44 H44A 109.5 . . ?
C42 C44 H44B 109.5 . . ?
C42 C44 H44C 109.5 . . ?
C48 C53 C54 107.4(4) . . ?
C48 C53 C56 110.8(4) . . ?
C55 C53 C48 111.9(4) . . ?
C55 C53 C54 109.6(5) . . ?
C55 C53 C56 108.6(5) . . ?
C54 C53 C56 108.5(5) . . ?
Fe4 C52 H52 125.2 . . ?
C48 C52 Fe4 71.3(3) . . ?
C48 C52 H52 125.8 . . ?
C51 C52 Fe4 69.3(3) . . ?
C51 C52 C48 108.4(4) . . ?
C51 C52 H52 125.8 . . ?
C38 C39 H39A 109.5 . . ?
C38 C39 H39B 109.5 . . ?
C38 C39 H39C 109.5 . . ?
H39A C39 H39B 109.5 . . ?
H39A C39 H39C 109.5 . . ?
H39B C39 H39C 109.5 . . ?
C53 C55 H55A 109.5 . . ?
C53 C55 H55B 109.5 . . ?
C53 C55 H55C 109.5 . . ?
H55A C55 H55B 109.5 . . ?
H55A C55 H55C 109.5 . . ?
H55B C55 H55C 109.5 . . ?
C35 C42 C44 111.3(4) . . ?
C35 C42 C43 105.5(4) . . ?
C35 C42 C45 111.8(4) . . ?
C44 C42 C43 109.5(5) . . ?
C45 C42 C44 108.2(5) . . ?
C45 C42 C43 110.5(6) . . ?
C38 C40 H40A 109.5 . . ?
C38 C40 H40B 109.5 . . ?
C38 C40 H40C 109.5 . . ?
H40A C40 H40B 109.5 . . ?
H40A C40 H40C 109.5 . . ?
H40B C40 H40C 109.5 . . ?
C50 C57 C60 105.5(5) . . ?
C50 C57 C59 111.8(6) . . ?
C58 C57 C50 111.1(5) . . ?
C58 C57 C60 111.4(7) . . ?
C58 C57 C59 110.6(7) . . ?
C59 C57 C60 106.3(6) . . ?
C42 C43 H43A 109.5 . . ?
C42 C43 H43B 109.5 . . ?
C42 C43 H43C 109.5 . . ?
H43A C43 H43B 109.5 . . ?
H43A C43 H43C 109.5 . . ?
H43B C43 H43C 109.5 . . ?
C53 C54 H54A 109.5 . . ?
C53 C54 H54B 109.5 . . ?
C53 C54 H54C 109.5 . . ?
H54A C54 H54B 109.5 . . ?
H54A C54 H54C 109.5 . . ?
H54B C54 H54C 109.5 . . ?
C53 C56 H56A 109.5 . . ?
C53 C56 H56B 109.5 . . ?
C53 C56 H56C 109.5 . . ?
H56A C56 H56B 109.5 . . ?
H56A C56 H56C 109.5 . . ?
H56B C56 H56C 109.5 . . ?
C57 C58 H58A 109.5 . . ?
C57 C58 H58B 109.5 . . ?
C57 C58 H58C 109.5 . . ?
H58A C58 H58B 109.5 . . ?
H58A C58 H58C 109.5 . . ?
H58B C58 H58C 109.5 . . ?
C42 C45 H45A 109.5 . . ?
C42 C45 H45B 109.5 . . ?
C42 C45 H45C 109.5 . . ?
H45A C45 H45B 109.5 . . ?
H45A C45 H45C 109.5 . . ?
H45B C45 H45C 109.5 . . ?
C57 C60 H60A 109.5 . . ?
C57 C60 H60B 109.5 . . ?
C57 C60 H60C 109.5 . . ?
H60A C60 H60B 109.5 . . ?
H60A C60 H60C 109.5 . . ?
H60B C60 H60C 109.5 . . ?
C57 C59 H59A 109.5 . . ?
C57 C59 H59B 109.5 . . ?
C57 C59 H59C 109.5 . . ?
H59A C59 H59B 109.5 . . ?
H59A C59 H59C 109.5 . . ?
H59B C59 H59C 109.5 . . ?

loop_
_geom_bond_atom_site_label_1
_geom_bond_atom_site_label_2
_geom_bond_distance
_geom_bond_site_symmetry_2
_geom_bond_publ_flag
Sb2 Sb1 2.8521(3) . ?
Sb2 Sb3 2.8384(3) . ?
Sb2 Fe2 2.6230(6) . ?
Sb1 Sb4 2.8445(3) . ?
Sb1 Fe1 2.6230(5) . ?
Sb3 Sb4 2.8654(3) . ?
Sb3 Fe3 2.6144(6) . ?
Sb4 Fe4 2.6260(6) . ?
Fe2 C19 2.108(4) . ?
Fe2 C21 2.120(3) . ?
Fe2 C20 2.125(3) . ?
Fe2 C18 2.122(4) . ?
Fe2 C22 2.092(3) . ?
Fe2 C16 1.754(4) . ?
Fe2 C17 1.758(4) . ?
Fe1 C4 2.113(3) . ?
Fe1 C5 2.123(3) . ?
Fe1 C3 2.126(4) . ?
Fe1 C6 2.095(4) . ?
Fe1 C7 2.110(4) . ?
Fe1 C2 1.759(4) . ?
Fe1 C1 1.748(4) . ?
Fe3 C37 2.121(4) . ?
Fe3 C36 2.084(4) . ?
Fe3 C33 2.141(4) . ?
Fe3 C35 2.107(4) . ?
Fe3 C34 2.104(4) . ?
Fe3 C32 1.763(4) . ?
Fe3 C31 1.767(4) . ?
Fe4 C49 2.108(4) . ?
Fe4 C48 2.135(4) . ?
Fe4 C50 2.119(4) . ?
Fe4 C46 1.762(5) . ?
Fe4 C47 1.757(5) . ?
Fe4 C51 2.088(5) . ?
Fe4 C52 2.120(5) . ?
O4 C17 1.144(5) . ?
O3 C16 1.154(5) . ?
O2 C2 1.149(5) . ?
O6 C32 1.146(5) . ?
O5 C31 1.140(5) . ?
O7 C46 1.143(6) . ?
O1 C1 1.156(5) . ?
O8 C47 1.150(6) . ?
C19 H19 0.9500 . ?
C19 C20 1.440(5) . ?
C19 C18 1.423(5) . ?
C4 H4 0.9500 . ?
C4 C5 1.417(5) . ?
C4 C3 1.445(5) . ?
C5 C6 1.440(5) . ?
C5 C12 1.523(5) . ?
C3 C8 1.521(5) . ?
C3 C7 1.425(5) . ?
C21 H21 0.9500 . ?
C21 C20 1.429(5) . ?
C21 C22 1.421(5) . ?
C20 C27 1.525(5) . ?
C37 H37 0.9500 . ?
C37 C36 1.423(6) . ?
C37 C33 1.418(6) . ?
C6 H6 0.9500 . ?
C6 C7 1.420(5) . ?
C18 C22 1.433(5) . ?
C18 C23 1.517(5) . ?
C36 H36 0.9500 . ?
C36 C35 1.430(5) . ?
C49 H49 0.9500 . ?
C49 C48 1.426(6) . ?
C49 C50 1.408(6) . ?
C27 C29 1.534(6) . ?
C27 C30 1.531(6) . ?
C27 C28 1.535(6) . ?
C8 C11 1.525(6) . ?
C8 C10 1.529(6) . ?
C8 C9 1.542(6) . ?
C22 H22 0.9500 . ?
C48 C53 1.527(7) . ?
C48 C52 1.407(7) . ?
C7 H7 0.9500 . ?
C33 C34 1.439(6) . ?
C33 C38 1.524(6) . ?
C35 C34 1.414(6) . ?
C35 C42 1.518(6) . ?
C50 C51 1.438(8) . ?
C50 C57 1.511(7) . ?
C34 H34 0.9500 . ?
C29 H29A 0.9800 . ?
C29 H29B 0.9800 . ?
C29 H29C 0.9800 . ?
C26 H26A 0.9800 . ?
C26 H26B 0.9800 . ?
C26 H26C 0.9800 . ?
C26 C23 1.532(5) . ?
C62 H62A 0.9800 . ?
C62 H62B 0.9800 . ?
C62 H62C 0.9800 . ?
C62 C61 1.462(7) . ?
C14 H14A 0.9800 . ?
C14 H14B 0.9800 . ?
C14 H14C 0.9800 . ?
C14 C12 1.532(6) . ?
C12 C13 1.536(6) . ?
C12 C15 1.523(6) . ?
C13 H13A 0.9800 . ?
C13 H13B 0.9800 . ?
C13 H13C 0.9800 . ?
C23 C24 1.543(6) . ?
C23 C25 1.532(5) . ?
N1 C61 1.123(7) . ?
C30 H30A 0.9800 . ?
C30 H30B 0.9800 . ?
C30 H30C 0.9800 . ?
C11 H11A 0.9800 . ?
C11 H11B 0.9800 . ?
C11 H11C 0.9800 . ?
C24 H24A 0.9800 . ?
C24 H24B 0.9800 . ?
C24 H24C 0.9800 . ?
C28 H28A 0.9800 . ?
C28 H28B 0.9800 . ?
C28 H28C 0.9800 . ?
C25 H25A 0.9800 . ?
C25 H25B 0.9800 . ?
C25 H25C 0.9800 . ?
C10 H10A 0.9800 . ?
C10 H10B 0.9800 . ?
C10 H10C 0.9800 . ?
C41 H41A 0.9800 . ?
C41 H41B 0.9800 . ?
C41 H41C 0.9800 . ?
C41 C38 1.517(7) . ?
C15 H15A 0.9800 . ?
C15 H15B 0.9800 . ?
C15 H15C 0.9800 . ?
C9 H9A 0.9800 . ?
C9 H9B 0.9800 . ?
C9 H9C 0.9800 . ?
C51 H51 0.9500 . ?
C51 C52 1.398(8) . ?
C38 C39 1.533(6) . ?
C38 C40 1.522(8) . ?
C44 H44A 0.9800 . ?
C44 H44B 0.9800 . ?
C44 H44C 0.9800 . ?
C44 C42 1.532(7) . ?
C53 C55 1.527(7) . ?
C53 C54 1.528(8) . ?
C53 C56 1.532(9) . ?
C52 H52 0.9500 . ?
C39 H39A 0.9800 . ?
C39 H39B 0.9800 . ?
C39 H39C 0.9800 . ?
C55 H55A 0.9800 . ?
C55 H55B 0.9800 . ?
C55 H55C 0.9800 . ?
C42 C43 1.539(7) . ?
C42 C45 1.527(9) . ?
C40 H40A 0.9800 . ?
C40 H40B 0.9800 . ?
C40 H40C 0.9800 . ?
C57 C58 1.492(13) . ?
C57 C60 1.552(8) . ?
C57 C59 1.534(10) . ?
C43 H43A 0.9800 . ?
C43 H43B 0.9800 . ?
C43 H43C 0.9800 . ?
C54 H54A 0.9800 . ?
C54 H54B 0.9800 . ?
C54 H54C 0.9800 . ?
C56 H56A 0.9800 . ?
C56 H56B 0.9800 . ?
C56 H56C 0.9800 . ?
C58 H58A 0.9800 . ?
C58 H58B 0.9800 . ?
C58 H58C 0.9800 . ?
C45 H45A 0.9800 . ?
C45 H45B 0.9800 . ?
C45 H45C 0.9800 . ?
C60 H60A 0.9800 . ?
C60 H60B 0.9800 . ?
C60 H60C 0.9800 . ?
C59 H59A 0.9800 . ?
C59 H59B 0.9800 . ?
C59 H59C 0.9800 . ?

loop_
_geom_torsion_atom_site_label_1
_geom_torsion_atom_site_label_2
_geom_torsion_atom_site_label_3
_geom_torsion_atom_site_label_4
_geom_torsion
_geom_torsion_site_symmetry_1
_geom_torsion_site_symmetry_2
_geom_torsion_site_symmetry_3
_geom_torsion_site_symmetry_4
_geom_torsion_publ_flag
Fe2 C19 C20 C21 -60.7(2) . . . . ?
Fe2 C19 C20 C27 126.8(4) . . . . ?
Fe2 C19 C18 C22 59.4(2) . . . . ?
Fe2 C19 C18 C23 -125.4(3) . . . . ?
Fe2 C21 C20 C19 60.2(2) . . . . ?
Fe2 C21 C20 C27 -127.2(4) . . . . ?
Fe2 C21 C22 C18 -61.7(2) . . . . ?
Fe2 C20 C27 C29 78.4(4) . . . . ?
Fe2 C20 C27 C30 -43.6(5) . . . . ?
Fe2 C20 C27 C28 -162.6(3) . . . . ?
Fe2 C18 C22 C21 61.8(2) . . . . ?
Fe2 C18 C23 C26 -47.3(4) . . . . ?
Fe2 C18 C23 C24 -165.8(3) . . . . ?
Fe2 C18 C23 C25 76.0(4) . . . . ?
Fe1 C4 C5 C6 -59.4(2) . . . . ?
Fe1 C4 C5 C12 128.5(4) . . . . ?
Fe1 C4 C3 C8 -128.0(4) . . . . ?
Fe1 C4 C3 C7 60.4(2) . . . . ?
Fe1 C5 C6 C7 -61.4(2) . . . . ?
Fe1 C5 C12 C14 48.2(5) . . . . ?
Fe1 C5 C12 C13 166.5(3) . . . . ?
Fe1 C5 C12 C15 -74.6(5) . . . . ?
Fe1 C3 C8 C11 -77.7(4) . . . . ?
Fe1 C3 C8 C10 45.1(5) . . . . ?
Fe1 C3 C8 C9 164.3(3) . . . . ?
Fe1 C3 C7 C6 59.4(3) . . . . ?
Fe1 C6 C7 C3 -60.2(3) . . . . ?
Fe3 C37 C36 C35 61.6(3) . . . . ?
Fe3 C37 C33 C34 -59.6(3) . . . . ?
Fe3 C37 C33 C38 129.2(4) . . . . ?
Fe3 C36 C35 C34 60.8(3) . . . . ?
Fe3 C36 C35 C42 -125.5(4) . . . . ?
Fe3 C33 C34 C35 -60.2(3) . . . . ?
Fe3 C33 C38 C41 -34.5(6) . . . . ?
Fe3 C33 C38 C39 -154.4(4) . . . . ?
Fe3 C33 C38 C40 87.9(5) . . . . ?
Fe3 C35 C34 C33 60.8(3) . . . . ?
Fe3 C35 C42 C44 49.8(6) . . . . ?
Fe3 C35 C42 C43 168.5(5) . . . . ?
Fe3 C35 C42 C45 -71.4(6) . . . . ?
Fe4 C49 C48 C53 -128.4(4) . . . . ?
Fe4 C49 C48 C52 60.2(3) . . . . ?
Fe4 C49 C50 C51 -59.9(3) . . . . ?
Fe4 C49 C50 C57 126.8(5) . . . . ?
Fe4 C48 C53 C55 43.7(7) . . . . ?
Fe4 C48 C53 C54 164.1(4) . . . . ?
Fe4 C48 C53 C56 -77.6(6) . . . . ?
Fe4 C48 C52 C51 59.6(3) . . . . ?
Fe4 C50 C51 C52 -62.2(3) . . . . ?
Fe4 C50 C57 C58 60.0(8) . . . . ?
Fe4 C50 C57 C60 -179.1(5) . . . . ?
Fe4 C50 C57 C59 -64.0(8) . . . . ?
Fe4 C51 C52 C48 -60.9(3) . . . . ?
C19 C20 C27 C29 -16.0(5) . . . . ?
C19 C20 C27 C30 -138.0(4) . . . . ?
C19 C20 C27 C28 103.0(4) . . . . ?
C19 C18 C22 Fe2 -60.0(2) . . . . ?
C19 C18 C22 C21 1.8(4) . . . . ?
C19 C18 C23 C26 45.3(5) . . . . ?
C19 C18 C23 C24 -73.2(4) . . . . ?
C19 C18 C23 C25 168.6(3) . . . . ?
C4 C5 C6 Fe1 60.1(2) . . . . ?
C4 C5 C6 C7 -1.3(4) . . . . ?
C4 C5 C12 C14 -47.1(5) . . . . ?
C4 C5 C12 C13 71.2(5) . . . . ?
C4 C5 C12 C15 -169.9(4) . . . . ?
C4 C3 C8 C11 17.3(5) . . . . ?
C4 C3 C8 C10 140.0(4) . . . . ?
C4 C3 C8 C9 -100.8(5) . . . . ?
C4 C3 C7 Fe1 -60.4(2) . . . . ?
C4 C3 C7 C6 -0.9(4) . . . . ?
C5 C4 C3 Fe1 -60.4(2) . . . . ?
C5 C4 C3 C8 171.7(3) . . . . ?
C5 C4 C3 C7 0.1(4) . . . . ?
C5 C6 C7 Fe1 61.6(3) . . . . ?
C5 C6 C7 C3 1.4(4) . . . . ?
C3 C4 C5 Fe1 60.2(2) . . . . ?
C3 C4 C5 C6 0.7(4) . . . . ?
C3 C4 C5 C12 -171.3(3) . . . . ?
C21 C20 C27 C29 172.9(4) . . . . ?
C21 C20 C27 C30 50.9(5) . . . . ?
C21 C20 C27 C28 -68.1(5) . . . . ?
C20 C19 C18 Fe2 -60.5(2) . . . . ?
C20 C19 C18 C22 -1.1(4) . . . . ?
C20 C19 C18 C23 174.1(3) . . . . ?
C20 C21 C22 Fe2 59.8(2) . . . . ?
C20 C21 C22 C18 -1.9(4) . . . . ?
C37 C36 C35 Fe3 -62.1(3) . . . . ?
C37 C36 C35 C34 -1.3(4) . . . . ?
C37 C36 C35 C42 172.4(4) . . . . ?
C37 C33 C34 Fe3 60.2(3) . . . . ?
C37 C33 C34 C35 0.1(4) . . . . ?
C37 C33 C38 C41 -131.8(5) . . . . ?
C37 C33 C38 C39 108.4(5) . . . . ?
C37 C33 C38 C40 -9.4(6) . . . . ?
C6 C5 C12 C14 142.3(4) . . . . ?
C6 C5 C12 C13 -99.4(4) . . . . ?
C6 C5 C12 C15 19.5(5) . . . . ?
C18 C19 C20 Fe2 60.6(2) . . . . ?
C18 C19 C20 C21 -0.1(4) . . . . ?
C18 C19 C20 C27 -172.6(3) . . . . ?
C36 C37 C33 Fe3 58.7(3) . . . . ?
C36 C37 C33 C34 -0.9(4) . . . . ?
C36 C37 C33 C38 -172.1(4) . . . . ?
C36 C35 C34 Fe3 -60.1(3) . . . . ?
C36 C35 C34 C33 0.7(4) . . . . ?
C36 C35 C42 C44 143.6(4) . . . . ?
C36 C35 C42 C43 -97.7(6) . . . . ?
C36 C35 C42 C45 22.5(7) . . . . ?
C49 C48 C53 C55 138.7(5) . . . . ?
C49 C48 C53 C54 -101.0(6) . . . . ?
C49 C48 C53 C56 17.4(6) . . . . ?
C49 C48 C52 Fe4 -59.7(3) . . . . ?
C49 C48 C52 C51 -0.1(5) . . . . ?
C49 C50 C51 Fe4 60.8(3) . . . . ?
C49 C50 C51 C52 -1.4(5) . . . . ?
C49 C50 C57 C58 -35.9(8) . . . . ?
C49 C50 C57 C60 85.0(8) . . . . ?
C49 C50 C57 C59 -159.9(6) . . . . ?
C8 C3 C7 Fe1 128.1(4) . . . . ?
C8 C3 C7 C6 -172.5(3) . . . . ?
C22 C21 C20 Fe2 -59.0(2) . . . . ?
C22 C21 C20 C19 1.2(4) . . . . ?
C22 C21 C20 C27 173.8(3) . . . . ?
C22 C18 C23 C26 -140.6(4) . . . . ?
C22 C18 C23 C24 101.0(4) . . . . ?
C22 C18 C23 C25 -17.3(5) . . . . ?
C48 C49 C50 Fe4 61.3(3) . . . . ?
C48 C49 C50 C51 1.4(5) . . . . ?
C48 C49 C50 C57 -171.9(5) . . . . ?
C7 C3 C8 C11 -172.8(4) . . . . ?
C7 C3 C8 C10 -50.1(5) . . . . ?
C7 C3 C8 C9 69.1(5) . . . . ?
C33 C37 C36 Fe3 -60.3(3) . . . . ?
C33 C37 C36 C35 1.4(5) . . . . ?
C50 C49 C48 Fe4 -61.0(3) . . . . ?
C50 C49 C48 C53 170.5(4) . . . . ?
C50 C49 C48 C52 -0.8(5) . . . . ?
C50 C51 C52 Fe4 61.8(3) . . . . ?
C50 C51 C52 C48 0.9(5) . . . . ?
C34 C33 C38 C41 58.6(6) . . . . ?
C34 C33 C38 C39 -61.3(6) . . . . ?
C34 C33 C38 C40 -179.0(4) . . . . ?
C34 C35 C42 C44 -43.8(6) . . . . ?
C34 C35 C42 C43 74.8(6) . . . . ?
C34 C35 C42 C45 -165.0(5) . . . . ?
C12 C5 C6 Fe1 -127.9(4) . . . . ?
C12 C5 C6 C7 170.7(3) . . . . ?
C23 C18 C22 Fe2 125.0(4) . . . . ?
C23 C18 C22 C21 -173.2(3) . . . . ?
C51 C50 C57 C58 152.1(6) . . . . ?
C51 C50 C57 C60 -87.0(7) . . . . ?
C51 C50 C57 C59 28.1(8) . . . . ?
C38 C33 C34 Fe3 -128.2(4) . . . . ?
C38 C33 C34 C35 171.6(4) . . . . ?
C53 C48 C52 Fe4 128.8(4) . . . . ?
C53 C48 C52 C51 -171.5(4) . . . . ?
C52 C48 C53 C55 -51.5(7) . . . . ?
C52 C48 C53 C54 68.9(6) . . . . ?
C52 C48 C53 C56 -172.8(5) . . . . ?
C42 C35 C34 Fe3 126.1(4) . . . . ?
C42 C35 C34 C33 -173.1(4) . . . . ?
C57 C50 C51 Fe4 -125.8(5) . . . . ?
C57 C50 C51 C52 172.0(5) . . . . ?

loop_
_exptl_oxdiff_crystal_face_indexfrac_h
_exptl_oxdiff_crystal_face_indexfrac_k
_exptl_oxdiff_crystal_face_indexfrac_l
_exptl_oxdiff_crystal_face_x
_exptl_oxdiff_crystal_face_y
_exptl_oxdiff_crystal_face_z
1.4685 -5.3083 11.6943 -0.1643 -0.6811 0.7135
5.0078 2.0061 -9.9968 0.0217 -0.2697 -1.0110
3.9929 2.9940 12.0076 0.4632 -0.7429 0.5173
6.9987 5.9985 5.0098 0.5884 -0.8201 -0.1668
-6.0024 -10.0013 -1.0088 -0.7968 0.4580 0.3911
0.9996 11.9992 5.0052 0.9590 0.1075 0.1958
3.0049 13.0033 -1.9942 0.9303 0.0914 -0.4099
2.0065 -4.9946 -11.0018 -0.5291 -0.0887 -0.8370
0.0040 -8.9964 -9.0044 -0.8023 -0.0234 -0.5470
-2.0002 10.9994 4.0016 0.8395 0.4753 0.3342
-0.9965 12.0024 -0.9983 0.8352 0.5256 -0.0717
-0.9933 11.0050 -5.9997 0.6770 0.6372 -0.3994
-1.9968 11.0022 -0.9996 0.7532 0.6180 0.0006
0.9992 -12.0002 -3.0027 -0.9043 -0.4115 -0.1952
-0.9917 9.0063 -9.0009 0.4815 0.6605 -0.5877
-5.0034 4.9972 5.9976 0.4124 0.6018 0.7025
-2.9958 10.0031 -3.0013 0.6367 0.7674 -0.0605
1.9936 -10.0048 6.0010 -0.5950 -0.7295 0.3271
2.9958 -10.0031 3.0013 -0.6367 -0.7674 0.0605
1.9914 -8.0067 10.0024 -0.3822 -0.7814 0.5820
-3.9957 8.0033 -4.0030 0.4656 0.8571 -0.0489
-4.0028 6.9976 5.9991 0.5663 0.5406 0.6242
1.9912 -6.0069 11.0032 -0.2212 -0.7476 0.6369
-5.9978 3.0018 -3.0060 0.1032 0.9198 0.1803
-5.0076 -1.0059 9.9971 0.0502 0.3008 1.0051
-0.9906 5.0074 -12.0027 0.1422 0.6216 -0.7640
-0.5450 4.9470 -12.2377 0.1383 0.5714 -0.8089
-5.8862 4.7347 -2.9872 0.2292 0.9595 0.1638
4.9927 -1.0060 11.0074 0.1686 -0.9624 0.4080
6.0030 10.0019 0.0085 0.7795 -0.4294 -0.4578
